data_9006156
loop_
_publ_author_name
'Finger, L. W.'
'Hazen, R. M.'
'Zhang, J.'
'Ko, J.'
'Navrotsky, A.'

_publ_section_title
;
 The effect of Fe on the crystal structure of wadsleyite
 beta-(Mg1-xFex)2SiO4, 0.00<=x<=0.40
 Sample: Fe40
;
_journal_name_full 'Physics and Chemistry of Minerals'
_journal_page_first 361
_journal_page_last 368
_journal_volume 19
_journal_year 1993
_chemical_formula_sum 'Fe0.799 Mg1.201 O4 Si'
_chemical_name_mineral Wadsleyite
_space_group_IT_number 74
_symmetry_space_group_name_Hall '-I 2b 2'
_symmetry_space_group_name_H-M 'I m m a'
_cell_angle_alpha 90
_cell_angle_beta 90
_cell_angle_gamma 90
_cell_length_a 5.739
_cell_length_b 11.515
_cell_length_c 8.316
_cell_formula_units_Z 8
_cell_volume 549.559
_database_code_amcsd 0007738
_exptl_crystal_density_diffrn 4.011
_cod_original_formula_sum '(Mg1.201 Fe.799) Si O4'
_cod_database_code 9006156

loop_
_space_group_symop_operation_xyz
x,y,z
1/2+x,1/2+y,1/2+z
x,1/2-y,z
1/2+x,-y,1/2+z
-x,1/2+y,-z
1/2-x,+y,1/2-z
-x,y,z
1/2-x,1/2+y,1/2+z
x,-y,-z
1/2+x,1/2-y,1/2-z
x,1/2+y,-z
1/2+x,+y,1/2-z
-x,1/2-y,z
1/2-x,-y,1/2+z
-x,-y,-z
1/2-x,1/2-y,1/2-z

loop_
_atom_site_label
_atom_site_fract_x
_atom_site_fract_y
_atom_site_fract_z
_atom_site_occupancy
_atom_site_U_iso_or_equiv
MgM1 0.00000 0.00000 0.00000 0.55700 0.00861
FeM1 0.00000 0.00000 0.00000 0.44300 0.00861
MgM2 0.00000 0.25000 0.97069 0.76600 0.00975
FeM2 0.00000 0.25000 0.97069 0.23400 0.00975
MgM3 0.25000 0.12490 0.25000 0.53900 0.01039
FeM3 0.25000 0.12490 0.25000 0.46100 0.01039
Si 0.00000 0.12107 0.61621 1.00000 0.00405
O1 0.00000 0.25000 0.21850 1.00000 0.00785
O2 0.00000 0.25000 0.71680 1.00000 0.00684
O3 0.00000 0.98780 0.25680 1.00000 0.00735
O4 0.26260 0.12340 0.99260 1.00000 0.00709

loop_
_cod_related_entry_id
_cod_related_entry_database
_cod_related_entry_code
1 AMCSD 0007738
